data_4316392
loop_
_publ_author_name
'Haiyan He'
'Daqiang Yuan'
'Huiqing Ma'
'Daofeng Sun'
'Guoqing Zhang'
'Hong-Cai Zhou'

_publ_section_title
;
 Control over Interpenetration in Lanthanide-Organic Frameworks: Synthetic
 Strategy and Gas-Adsorption Properties
;
_journal_name_full 'Inorganic Chemistry'
_journal_page_first 7605
_journal_page_last 7607
_journal_paper_doi 10.1021/ic100822s
_journal_volume 49
_journal_year 2010
_chemical_formula_moiety 'C15 H15 N O8 Tm'
_chemical_formula_sum 'C15 H15 N O8 Tm'
_chemical_formula_weight 506.21
_chemical_name_systematic
; 
 ? 
;
_space_group_IT_number 2
_symmetry_cell_setting triclinic
_symmetry_space_group_name_Hall '-P 1'
_symmetry_space_group_name_H-M 'P -1'
_atom_sites_solution_hydrogens geom
_atom_sites_solution_primary direct
_atom_sites_solution_secondary difmap
_audit_creation_method SHELXL-97
_cell_angle_alpha 65.4370(10)
_cell_angle_beta 71.666(2)
_cell_angle_gamma 78.421(2)
_cell_formula_units_Z 2
_cell_length_a 8.6514(9)
_cell_length_b 10.1531(11)
_cell_length_c 11.1703(12)
_cell_measurement_reflns_used 3420
_cell_measurement_temperature 293(2)
_cell_measurement_theta_max 27.519
_cell_measurement_theta_min 2.213
_cell_volume 844.31(16)
_computing_structure_refinement 'SHELXL-97 (Sheldrick, 2008)'
_computing_structure_solution 'SHELXS-97 (Sheldrick, 2008)'
_diffrn_ambient_temperature 293(2)
_diffrn_measured_fraction_theta_full 0.986
_diffrn_measured_fraction_theta_max 0.940
_diffrn_radiation_monochromator graphite
_diffrn_radiation_source 'fine-focus sealed tube'
_diffrn_radiation_type MoK\a
_diffrn_radiation_wavelength 0.71073
_diffrn_reflns_av_R_equivalents 0.0152
_diffrn_reflns_av_sigmaI/netI 0.0334
_diffrn_reflns_limit_h_max 5
_diffrn_reflns_limit_h_min -11
_diffrn_reflns_limit_k_max 13
_diffrn_reflns_limit_k_min -13
_diffrn_reflns_limit_l_max 14
_diffrn_reflns_limit_l_min -14
_diffrn_reflns_number 4959
_diffrn_reflns_theta_full 25.00
_diffrn_reflns_theta_max 27.53
_diffrn_reflns_theta_min 2.49
_exptl_absorpt_coefficient_mu 5.297
_exptl_absorpt_correction_T_max 0.7776
_exptl_absorpt_correction_T_min 0.5038
_exptl_absorpt_correction_type multi-scan
_exptl_absorpt_process_details sadabs
_exptl_crystal_colour colorless
_exptl_crystal_density_diffrn 1.991
_exptl_crystal_density_method 'not measured'
_exptl_crystal_description block
_exptl_crystal_F_000 490
_exptl_crystal_size_max 0.15
_exptl_crystal_size_mid 0.10
_exptl_crystal_size_min 0.05
_refine_diff_density_max 1.487
_refine_diff_density_min -0.727
_refine_diff_density_rms 0.181
_refine_ls_extinction_method none
_refine_ls_goodness_of_fit_ref 1.082
_refine_ls_hydrogen_treatment constr
_refine_ls_matrix_type full
_refine_ls_number_parameters 258
_refine_ls_number_reflns 3666
_refine_ls_number_restraints 42
_refine_ls_restrained_S_all 1.087
_refine_ls_R_factor_all 0.0339
_refine_ls_R_factor_gt 0.0313
_refine_ls_shift/su_max 0.001
_refine_ls_shift/su_mean 0.000
_refine_ls_structure_factor_coef Fsqd
_refine_ls_weighting_details 'calc w=1/[\s^2^(Fo^2^)+(0.0488P)^2^+1.9971P] where P=(Fo^2^+2Fc^2^)/3'
_refine_ls_weighting_scheme calc
_refine_ls_wR_factor_gt 0.0816
_refine_ls_wR_factor_ref 0.0840
_reflns_number_gt 3409
_reflns_number_total 3666
_reflns_threshold_expression >2sigma(I)
_cod_data_source_file ic100822s_si_002_2.cif
_cod_data_source_block Complex2
_cod_database_code 4316392

loop_
_symmetry_equiv_pos_as_xyz
'x, y, z'
'-x, -y, -z'

loop_
_atom_site_label
_atom_site_type_symbol
_atom_site_fract_x
_atom_site_fract_y
_atom_site_fract_z
_atom_site_U_iso_or_equiv
_atom_site_adp_type
_atom_site_occupancy
_atom_site_symmetry_multiplicity
_atom_site_calc_flag
_atom_site_refinement_flags
_atom_site_disorder_assembly
_atom_site_disorder_group
Tm1 Tm 0.86787(2) 0.55972(2) 0.34724(2) 0.01907(9) Uani 1 1 d . . .
O1 O 0.6017(4) 0.7011(4) 0.3040(3) 0.0220(7) Uani 1 1 d . . .
O2 O 0.8212(4) 0.7345(4) 0.1312(3) 0.0244(7) Uani 1 1 d . . .
O3 O 1.1568(4) 0.6187(3) 0.2364(3) 0.0183(6) Uani 1 1 d . . .
O4 O 1.0647(4) 0.4761(4) 0.1750(3) 0.0203(7) Uani 1 1 d . . .
O5 O 1.0379(4) 0.3657(3) 0.4813(3) 0.0169(6) Uani 1 1 d . . .
O6 O 1.1316(5) 0.2005(4) 0.6502(4) 0.0306(9) Uani 1 1 d . . .
O7 O 0.7330(5) 0.3952(4) 0.3195(4) 0.0312(8) Uani 1 1 d . A .
O8 O 0.6807(4) 0.4551(5) 0.5699(4) 0.0316(9) Uani 1 1 d . . .
H8A H 0.5847 0.4274 0.5994 0.038 Uiso 1 1 d R . .
H8B H 0.7433 0.3797 0.5992 0.038 Uiso 1 1 d R . .
C1 C 0.6734(6) 0.7684(5) 0.1796(5) 0.0177(9) Uani 1 1 d . . .
C2 C 0.5817(6) 0.8880(5) 0.0894(5) 0.0175(9) Uani 1 1 d . . .
C3 C 0.4207(6) 0.9327(6) 0.1360(5) 0.0272(11) Uani 1 1 d . . .
H3 H 0.3653 0.8875 0.2292 0.033 Uiso 1 1 calc R . .
C4 C 0.6610(6) 0.9570(6) -0.0482(5) 0.0283(11) Uani 1 1 d . . .
H4 H 0.7720 0.9279 -0.0818 0.034 Uiso 1 1 calc R . .
C5 C 1.1797(5) 0.5384(5) 0.1688(4) 0.0162(8) Uani 1 1 d . . .
C6 C 1.3460(5) 0.5172(5) 0.0826(5) 0.0166(8) Uani 1 1 d . . .
C7 C 1.4739(6) 0.5872(6) 0.0737(5) 0.0227(10) Uani 1 1 d . . .
H7 H 1.4557 0.6469 0.1244 0.027 Uiso 1 1 calc R . .
C8 C 1.3720(6) 0.4294(6) 0.0087(5) 0.0222(10) Uani 1 1 d . . .
H8 H 1.2847 0.3812 0.0148 0.027 Uiso 1 1 calc R . .
C9 C 1.0698(6) 0.2332(5) 0.5527(5) 0.0163(9) Uani 1 1 d . . .
C10 C 1.0333(5) 0.1144(5) 0.5241(5) 0.0156(8) Uani 1 1 d . . .
C11 C 1.0448(6) 0.1308(5) 0.3920(5) 0.0225(10) Uani 1 1 d . . .
H11 H 1.0750 0.2196 0.3181 0.027 Uiso 1 1 calc R . .
C12 C 0.9883(6) -0.0162(5) 0.6319(5) 0.0226(10) Uani 1 1 d . . .
H12 H 0.9801 -0.0273 0.7223 0.027 Uiso 1 1 calc R . .
C13 C 0.7624(8) 0.3284(6) 0.2439(7) 0.0376(13) Uani 1 1 d U . .
H13 H 0.8576 0.3490 0.1682 0.045 Uiso 1 1 d R A .
N1A N 0.6476(17) 0.2308(11) 0.2794(15) 0.029(3) Uani 0.53(2) 1 d PU A 1
C14A C 0.498(2) 0.2141(18) 0.3856(18) 0.054(4) Uani 0.53(2) 1 d PU A 1
H14A H 0.5212 0.1526 0.4737 0.081 Uiso 0.53(2) 1 calc PR A 1
H14B H 0.4216 0.1687 0.3688 0.081 Uiso 0.53(2) 1 calc PR A 1
H14C H 0.4500 0.3097 0.3868 0.081 Uiso 0.53(2) 1 calc PR A 1
C15A C 0.681(2) 0.1410(15) 0.1998(18) 0.044(4) Uani 0.53(2) 1 d PU A 1
H15A H 0.7926 0.1508 0.1415 0.066 Uiso 0.53(2) 1 calc PR A 1
H15B H 0.6037 0.1725 0.1429 0.066 Uiso 0.53(2) 1 calc PR A 1
H15C H 0.6678 0.0393 0.2614 0.066 Uiso 0.53(2) 1 calc PR A 1
N1B N 0.707(2) 0.2266(14) 0.2357(16) 0.031(3) Uani 0.47(2) 1 d PU A 2
C14B C 0.567(3) 0.178(3) 0.348(2) 0.068(6) Uani 0.47(2) 1 d PU A 2
H14D H 0.5621 0.2160 0.4167 0.102 Uiso 0.47(2) 1 calc PR A 2
H14E H 0.5749 0.0717 0.3882 0.102 Uiso 0.47(2) 1 calc PR A 2
H14F H 0.4674 0.2135 0.3156 0.102 Uiso 0.47(2) 1 calc PR A 2
C15B C 0.757(2) 0.1578(15) 0.1438(17) 0.034(4) Uani 0.47(2) 1 d PU A 2
H15D H 0.8557 0.1985 0.0749 0.052 Uiso 0.47(2) 1 calc PR A 2
H15E H 0.6699 0.1728 0.0991 0.052 Uiso 0.47(2) 1 calc PR A 2
H15F H 0.7795 0.0535 0.1923 0.052 Uiso 0.47(2) 1 calc PR A 2

loop_
_atom_site_aniso_label
_atom_site_aniso_U_11
_atom_site_aniso_U_22
_atom_site_aniso_U_33
_atom_site_aniso_U_23
_atom_site_aniso_U_13
_atom_site_aniso_U_12
Tm1 0.01946(12) 0.01740(12) 0.02238(13) -0.00704(9) -0.00938(8) -0.00054(8)
O1 0.0182(16) 0.0226(17) 0.0214(17) -0.0015(14) -0.0098(13) -0.0015(13)
O2 0.0198(17) 0.0294(18) 0.0201(17) -0.0047(14) -0.0120(14) 0.0066(14)
O3 0.0181(15) 0.0204(16) 0.0196(16) -0.0110(13) -0.0031(13) -0.0039(12)
O4 0.0170(15) 0.0255(17) 0.0241(17) -0.0146(14) -0.0036(13) -0.0053(13)
O5 0.0242(16) 0.0079(13) 0.0202(16) -0.0050(12) -0.0093(13) 0.0005(12)
O6 0.050(2) 0.0149(16) 0.040(2) -0.0092(16) -0.035(2) 0.0042(15)
O7 0.033(2) 0.0268(19) 0.045(2) -0.0159(17) -0.0173(18) -0.0086(16)
O8 0.0200(17) 0.050(2) 0.0205(18) -0.0039(17) -0.0046(14) -0.0150(16)
C1 0.023(2) 0.0111(19) 0.024(2) -0.0058(17) -0.0156(19) -0.0004(17)
C2 0.018(2) 0.017(2) 0.018(2) -0.0042(17) -0.0106(18) -0.0013(17)
C3 0.022(2) 0.030(3) 0.020(2) 0.001(2) -0.0084(19) 0.001(2)
C4 0.022(2) 0.029(3) 0.022(2) -0.001(2) -0.007(2) 0.006(2)
C5 0.018(2) 0.015(2) 0.013(2) -0.0040(16) -0.0050(16) 0.0011(16)
C6 0.015(2) 0.020(2) 0.016(2) -0.0092(17) -0.0031(17) -0.0008(17)
C7 0.017(2) 0.030(3) 0.028(3) -0.021(2) 0.0011(19) -0.0078(19)
C8 0.019(2) 0.030(3) 0.026(2) -0.018(2) -0.0030(19) -0.0082(19)
C9 0.019(2) 0.0098(19) 0.025(2) -0.0102(17) -0.0084(18) 0.0008(16)
C10 0.019(2) 0.0099(19) 0.022(2) -0.0071(17) -0.0084(17) -0.0012(16)
C11 0.032(3) 0.012(2) 0.024(2) -0.0030(18) -0.010(2) -0.0065(18)
C12 0.037(3) 0.013(2) 0.023(2) -0.0068(18) -0.013(2) -0.0022(19)
C13 0.048(3) 0.027(2) 0.051(3) -0.015(2) -0.030(3) -0.002(2)
N1A 0.032(5) 0.025(4) 0.038(5) -0.021(3) -0.007(4) -0.004(3)
C14A 0.051(6) 0.047(5) 0.065(6) -0.019(4) -0.012(4) -0.017(4)
C15A 0.051(6) 0.039(5) 0.053(6) -0.024(4) -0.019(4) -0.004(4)
N1B 0.034(5) 0.029(5) 0.033(5) -0.011(4) -0.010(4) -0.011(4)
C14B 0.070(8) 0.068(7) 0.071(7) -0.029(5) -0.016(5) -0.015(5)
C15B 0.045(6) 0.033(5) 0.037(5) -0.018(4) -0.019(4) -0.005(4)

loop_
_atom_type_symbol
_atom_type_description
_atom_type_scat_dispersion_real
_atom_type_scat_dispersion_imag
_atom_type_scat_source
C C 0.0033 0.0016 'International Tables Vol C Tables 4.2.6.8 and 6.1.1.4'
O O 0.0106 0.0060 'International Tables Vol C Tables 4.2.6.8 and 6.1.1.4'
Tm Tm -0.3139 5.2483 'International Tables Vol C Tables 4.2.6.8 and 6.1.1.4'
N N 0.0061 0.0033 'International Tables Vol C Tables 4.2.6.8 and 6.1.1.4'
H H 0.0000 0.0000 'International Tables Vol C Tables 4.2.6.8 and 6.1.1.4'

loop_
_geom_angle_atom_site_label_1
_geom_angle_atom_site_label_2
_geom_angle_atom_site_label_3
_geom_angle
_geom_angle_site_symmetry_1
_geom_angle_site_symmetry_3
_geom_angle_publ_flag
O7 Tm1 O8 76.62(14) . . ?
O7 Tm1 O2 86.58(13) . . ?
O8 Tm1 O2 131.52(12) . . ?
O7 Tm1 O6 148.88(13) . 2_766 ?
O8 Tm1 O6 97.94(15) . 2_766 ?
O2 Tm1 O6 74.13(12) . 2_766 ?
O7 Tm1 O4 73.76(13) . . ?
O8 Tm1 O4 138.14(13) . . ?
O2 Tm1 O4 75.38(12) . . ?
O6 Tm1 O4 122.45(13) 2_766 . ?
O7 Tm1 O5 93.92(12) . . ?
O8 Tm1 O5 75.94(12) . . ?
O2 Tm1 O5 151.35(12) . . ?
O6 Tm1 O5 114.74(11) 2_766 . ?
O4 Tm1 O5 77.28(11) . . ?
O7 Tm1 O3 126.41(13) . . ?
O8 Tm1 O3 141.73(11) . . ?
O2 Tm1 O3 84.03(11) . . ?
O6 Tm1 O3 76.40(13) 2_766 . ?
O4 Tm1 O3 52.81(10) . . ?
O5 Tm1 O3 72.65(11) . . ?
O7 Tm1 O1 76.31(12) . . ?
O8 Tm1 O1 79.02(12) . . ?
O2 Tm1 O1 52.73(11) . . ?
O6 Tm1 O1 72.58(12) 2_766 . ?
O4 Tm1 O1 120.69(11) . . ?
O5 Tm1 O1 154.64(11) . . ?
O3 Tm1 O1 131.92(11) . . ?
O7 Tm1 O5 147.82(12) . 2_766 ?
O8 Tm1 O5 73.95(11) . 2_766 ?
O2 Tm1 O5 123.02(11) . 2_766 ?
O6 Tm1 O5 50.05(10) 2_766 2_766 ?
O4 Tm1 O5 122.40(10) . 2_766 ?
O5 Tm1 O5 66.57(11) . 2_766 ?
O3 Tm1 O5 73.85(10) . 2_766 ?
O1 Tm1 O5 110.07(11) . 2_766 ?
O7 Tm1 C5 99.72(14) . . ?
O8 Tm1 C5 147.68(13) . . ?
O2 Tm1 C5 79.40(12) . . ?
O6 Tm1 C5 100.40(14) 2_766 . ?
O4 Tm1 C5 26.12(12) . . ?
O5 Tm1 C5 72.27(12) . . ?
O3 Tm1 C5 26.72(12) . . ?
O1 Tm1 C5 131.98(12) . . ?
O5 Tm1 C5 98.19(12) 2_766 . ?
O7 Tm1 C1 81.94(13) . . ?
O8 Tm1 C1 105.63(14) . . ?
O2 Tm1 C1 26.18(13) . . ?
O6 Tm1 C1 69.93(12) 2_766 . ?
O4 Tm1 C1 98.79(13) . . ?
O5 Tm1 C1 175.00(11) . . ?
O3 Tm1 C1 107.56(12) . . ?
O1 Tm1 C1 26.63(13) . . ?
O5 Tm1 C1 118.38(11) 2_766 . ?
C5 Tm1 C1 105.58(13) . . ?
O7 Tm1 C9 161.01(14) . 2_766 ?
O8 Tm1 C9 86.75(13) . 2_766 ?
O2 Tm1 C9 97.97(13) . 2_766 ?
O6 Tm1 C9 24.61(12) 2_766 2_766 ?
O4 Tm1 C9 125.23(12) . 2_766 ?
O5 Tm1 C9 90.81(11) . 2_766 ?
O3 Tm1 C9 72.52(12) . 2_766 ?
O1 Tm1 C9 91.73(12) . 2_766 ?
O5 Tm1 C9 25.48(11) 2_766 2_766 ?
C5 Tm1 C9 99.24(13) . 2_766 ?
C1 Tm1 C9 94.01(12) . 2_766 ?
C1 O1 Tm1 90.6(3) . . ?
C1 O2 Tm1 95.5(3) . . ?
C5 O3 Tm1 92.1(3) . . ?
C5 O4 Tm1 94.1(3) . . ?
C9 O5 Tm1 151.5(3) . . ?
C9 O5 Tm1 88.2(2) . 2_766 ?
Tm1 O5 Tm1 113.43(11) . 2_766 ?
C9 O6 Tm1 101.1(3) . 2_766 ?
C13 O7 Tm1 136.6(4) . . ?
Tm1 O8 H8A 135.7 . . ?
Tm1 O8 H8B 95.7 . . ?
H8A O8 H8B 106.3 . . ?
O2 C1 O1 120.8(4) . . ?
O2 C1 C2 119.4(4) . . ?
O1 C1 C2 119.8(4) . . ?
O2 C1 Tm1 58.3(2) . . ?
O1 C1 Tm1 62.8(2) . . ?
C2 C1 Tm1 174.7(3) . . ?
C3 C2 C4 118.6(4) . . ?
C3 C2 C1 122.5(4) . . ?
C4 C2 C1 118.9(4) . . ?
C2 C3 C4 120.7(5) . 2_675 ?
C2 C3 H3 119.7 . . ?
C4 C3 H3 119.7 2_675 . ?
C3 C4 C2 120.7(5) 2_675 . ?
C3 C4 H4 119.6 2_675 . ?
C2 C4 H4 119.6 . . ?
O4 C5 O3 120.9(4) . . ?
O4 C5 C6 119.6(4) . . ?
O3 C5 C6 119.5(4) . . ?
O4 C5 Tm1 59.8(2) . . ?
O3 C5 Tm1 61.2(2) . . ?
C6 C5 Tm1 176.0(3) . . ?
C7 C6 C8 120.1(4) . . ?
C7 C6 C5 120.1(4) . . ?
C8 C6 C5 119.8(4) . . ?
C8 C7 C6 120.3(4) 2_865 . ?
C8 C7 H7 119.8 2_865 . ?
C6 C7 H7 119.8 . . ?
C7 C8 C6 119.6(4) 2_865 . ?
C7 C8 H8 120.2 2_865 . ?
C6 C8 H8 120.2 . . ?
O6 C9 O5 120.5(4) . . ?
O6 C9 C10 118.5(4) . . ?
O5 C9 C10 121.0(4) . . ?
O6 C9 Tm1 54.3(2) . 2_766 ?
O5 C9 Tm1 66.3(2) . 2_766 ?
C10 C9 Tm1 171.5(3) . 2_766 ?
C11 C10 C12 119.7(4) . . ?
C11 C10 C9 121.0(4) . . ?
C12 C10 C9 119.3(4) . . ?
C10 C11 C12 119.6(4) . 2_756 ?
C10 C11 H11 120.2 . . ?
C12 C11 H11 120.2 2_756 . ?
C10 C12 C11 120.6(5) . 2_756 ?
C10 C12 H12 119.7 . . ?
C11 C12 H12 119.7 2_756 . ?
O7 C13 N1B 138.9(11) . . ?
O7 C13 N1A 114.1(8) . . ?
O7 C13 H13 118.3 . . ?
N1B C13 H13 102.6 . . ?
N1A C13 H13 127.5 . . ?
C13 N1A C14A 125.5(10) . . ?
C13 N1A C15A 117.0(12) . . ?
C14A N1A C15A 117.4(12) . . ?
C13 N1B C15B 132.7(14) . . ?
C13 N1B C14B 109.3(14) . . ?
C15B N1B C14B 118.0(14) . . ?
N1B C14B H14D 109.5 . . ?
N1B C14B H14E 109.5 . . ?
H14D C14B H14E 109.5 . . ?
N1B C14B H14F 109.5 . . ?
H14D C14B H14F 109.5 . . ?
H14E C14B H14F 109.5 . . ?
N1B C15B H15D 109.5 . . ?
N1B C15B H15E 109.5 . . ?
H15D C15B H15E 109.5 . . ?
N1B C15B H15F 109.5 . . ?
H15D C15B H15F 109.5 . . ?
H15E C15B H15F 109.5 . . ?

loop_
_geom_bond_atom_site_label_1
_geom_bond_atom_site_label_2
_geom_bond_distance
_geom_bond_site_symmetry_2
_geom_bond_publ_flag
Tm1 O7 2.385(3) . ?
Tm1 O8 2.428(4) . ?
Tm1 O2 2.429(3) . ?
Tm1 O6 2.448(3) 2_766 ?
Tm1 O4 2.457(3) . ?
Tm1 O5 2.461(3) . ?
Tm1 O3 2.485(3) . ?
Tm1 O1 2.529(3) . ?
Tm1 O5 2.709(3) 2_766 ?
O1 C1 1.274(6) . ?
O2 C1 1.260(6) . ?
O3 C5 1.276(6) . ?
O4 C5 1.251(6) . ?
O5 C9 1.273(5) . ?
O6 C9 1.255(6) . ?
O7 C13 1.228(7) . ?
O8 H8A 0.8500 . ?
O8 H8B 0.8500 . ?
C1 C2 1.490(6) . ?
C2 C3 1.379(7) . ?
C2 C4 1.399(7) . ?
C3 C4 1.386(7) 2_675 ?
C3 H3 0.9500 . ?
C4 C3 1.386(7) 2_675 ?
C4 H4 0.9500 . ?
C5 C6 1.490(6) . ?
C6 C7 1.389(6) . ?
C6 C8 1.393(6) . ?
C7 C8 1.386(7) 2_865 ?
C7 H7 0.9500 . ?
C8 C7 1.386(7) 2_865 ?
C8 H8 0.9500 . ?
C9 C10 1.482(6) . ?
C10 C11 1.388(7) . ?
C10 C12 1.394(6) . ?
C11 C12 1.394(6) 2_756 ?
C11 H11 0.9500 . ?
C12 C11 1.394(6) 2_756 ?
C12 H12 0.9500 . ?
C13 N1B 1.271(14) . ?
C13 N1A 1.395(14) . ?
C13 H13 0.9600 . ?
N1A C14A 1.44(2) . ?
N1A C15A 1.453(17) . ?
C14A H14A 0.9800 . ?
C14A H14B 0.9800 . ?
C14A H14C 0.9800 . ?
C15A H15A 0.9800 . ?
C15A H15B 0.9800 . ?
C15A H15C 0.9800 . ?
N1B C15B 1.39(2) . ?
N1B C14B 1.43(2) . ?
C14B H14D 0.9800 . ?
C14B H14E 0.9800 . ?
C14B H14F 0.9800 . ?
C15B H15D 0.9800 . ?
C15B H15E 0.9800 . ?
C15B H15F 0.9800 . ?
